data_4131918
loop_
_publ_author_name
'Wolf, Benjamin M.'
'Stuhl, Christoph'
'Maichle-M\"ossmer, C\"acilia'
'Anwander, Reiner'

_publ_section_title
;
 Dimethylcalcium.
;
_journal_issue 6
_journal_name_full 'Journal of the American Chemical Society'
_journal_page_first 2373
_journal_page_last 2383
_journal_paper_doi 10.1021/jacs.7b12984
_journal_volume 140
_journal_year 2018
_chemical_formula_sum 'C55 H108 Ca2 O6'
_chemical_formula_weight 945.57
_space_group_crystal_system monoclinic
_space_group_IT_number 4
_space_group_name_Hall 'P 2yb'
_space_group_name_H-M_alt 'P 1 21 1'
_atom_sites_solution_hydrogens geom
_audit_creation_method SHELXL-2014/7
_cell_angle_alpha 90
_cell_angle_beta 111.5000(10)
_cell_angle_gamma 90
_cell_formula_units_Z 2
_cell_length_a 12.3787(12)
_cell_length_b 19.6198(18)
_cell_length_c 12.7078(12)
_cell_measurement_reflns_used 9797
_cell_measurement_temperature 100(2)
_cell_measurement_theta_max 29.99
_cell_measurement_theta_min 2.222
_cell_volume 2871.6(5)
_computing_cell_refinement 'SAINT V8.37A (Bruker AXS Inc., 2015)'
_computing_data_collection 'Bruker Apex3'
_computing_data_reduction 'SAINT V8.37A (Bruker AXS Inc., 2015)'
_computing_molecular_graphics 'Bruker SHELXTL'
_computing_publication_material 'Bruker SHELXTL'
_computing_structure_refinement 'SHELXL-2014/7 (Sheldrick, 2014)'
_computing_structure_solution 'XT, VERSION 2014/5'
_diffrn_ambient_temperature 100(2)
_diffrn_measured_fraction_theta_full 0.999
_diffrn_measured_fraction_theta_max 1.000
_diffrn_measurement_device_type 'Smart Apex III Duo'
_diffrn_measurement_method omega/phi-scans
_diffrn_radiation_type MoK\a
_diffrn_radiation_wavelength 0.71073
_diffrn_reflns_av_R_equivalents 0.0526
_diffrn_reflns_av_unetI/netI 0.0426
_diffrn_reflns_Laue_measured_fraction_full 0.999
_diffrn_reflns_Laue_measured_fraction_max 1.000
_diffrn_reflns_limit_h_max 16
_diffrn_reflns_limit_h_min -16
_diffrn_reflns_limit_k_max 26
_diffrn_reflns_limit_k_min -26
_diffrn_reflns_limit_l_max 17
_diffrn_reflns_limit_l_min -17
_diffrn_reflns_number 58747
_diffrn_reflns_point_group_measured_fraction_full 1.000
_diffrn_reflns_point_group_measured_fraction_max 1.000
_diffrn_reflns_theta_full 25.242
_diffrn_reflns_theta_max 28.700
_diffrn_reflns_theta_min 2.011
_diffrn_source Imus-tube
_exptl_absorpt_coefficient_mu 0.242
_exptl_absorpt_correction_T_max 0.7460
_exptl_absorpt_correction_T_min 0.6818
_exptl_absorpt_correction_type numerical
_exptl_absorpt_process_details sadabs
_exptl_crystal_colour colorless
_exptl_crystal_density_diffrn 1.094
_exptl_crystal_description block
_exptl_crystal_F_000 1052
_exptl_crystal_size_max 0.444
_exptl_crystal_size_mid 0.253
_exptl_crystal_size_min 0.226
_refine_diff_density_max 0.568
_refine_diff_density_min -0.287
_refine_diff_density_rms 0.050
_refine_ls_abs_structure_details
;
 Flack x determined using 6444 quotients [(I+)-(I-)]/[(I+)+(I-)]
 (Parsons, Flack and Wagner, Acta Cryst. B69 (2013) 249-259).
;
_refine_ls_abs_structure_Flack 0.010(8)
_refine_ls_extinction_method none
_refine_ls_goodness_of_fit_ref 1.057
_refine_ls_hydrogen_treatment constr
_refine_ls_matrix_type full
_refine_ls_number_parameters 662
_refine_ls_number_reflns 14853
_refine_ls_number_restraints 437
_refine_ls_restrained_S_all 1.074
_refine_ls_R_factor_all 0.0427
_refine_ls_R_factor_gt 0.0398
_refine_ls_shift/su_max 0.001
_refine_ls_shift/su_mean 0.000
_refine_ls_structure_factor_coef Fsqd
_refine_ls_weighting_details 'w=1/[\s^2^(Fo^2^)+(0.0583P)^2^+0.5959P] where P=(Fo^2^+2Fc^2^)/3'
_refine_ls_weighting_scheme calc
_refine_ls_wR_factor_gt 0.1045
_refine_ls_wR_factor_ref 0.1070
_reflns_Friedel_coverage 0.945
_reflns_Friedel_fraction_full 1.000
_reflns_Friedel_fraction_max 1.000
_reflns_number_gt 14052
_reflns_number_total 14853
_reflns_threshold_expression 'I > 2\s(I)'
_cod_data_source_file ja7b12984_si_002.cif
_cod_data_source_block 6_mo_BW374_1_0m
_cod_original_sg_symbol_H-M 'P 21'
_cod_database_code 4131918
_shelx_shelxl_version_number 2014/7
_shelx_space_group_comment
;
The symmetry employed for this shelxl refinement is uniquely defined
by the following loop, which should always be used as a source of
symmetry information in preference to the above space-group names.
They are only intended as comments.
;
_shelx_estimated_absorpt_t_min 0.900
_shelx_estimated_absorpt_t_max 0.947

loop_
_space_group_symop_operation_xyz
'x, y, z'
'-x, y+1/2, -z'

loop_
_atom_site_label
_atom_site_type_symbol
_atom_site_fract_x
_atom_site_fract_y
_atom_site_fract_z
_atom_site_U_iso_or_equiv
_atom_site_adp_type
_atom_site_occupancy
_atom_site_site_symmetry_order
_atom_site_calc_flag
_atom_site_refinement_flags_posn
_atom_site_refinement_flags_adp
_atom_site_refinement_flags_occupancy
_atom_site_disorder_assembly
_atom_site_disorder_group
C1_2 C 0.0179(10) 0.1812(8) -0.0298(11) 0.055(2) Uani 0.342(9) 1 d D U P A 2
H1A_2 H -0.0318 0.2160 -0.0796 0.083 Uiso 0.342(9) 1 calc R U P A 2
H1B_2 H 0.0174 0.1867 0.0467 0.083 Uiso 0.342(9) 1 calc R U P A 2
H1C_2 H -0.0114 0.1358 -0.0585 0.083 Uiso 0.342(9) 1 calc R U P A 2
C2_2 C 0.1348(11) 0.1886(6) -0.0268(10) 0.052(2) Uani 0.342(9) 1 d D U P A 2
C3_2 C 0.1960(11) 0.1282(6) -0.0245(11) 0.0530(19) Uani 0.342(9) 1 d D U P A 2
H3_2 H 0.1604 0.0851 -0.0263 0.064 Uiso 0.342(9) 1 calc R U P A 2
C4_2 C 0.3067(11) 0.1324(7) -0.0197(11) 0.0561(19) Uani 0.342(9) 1 d D U P A 2
H4_2 H 0.3469 0.0908 -0.0167 0.067 Uiso 0.342(9) 1 calc R U P A 2
C5_2 C 0.3657(11) 0.1914(8) -0.0187(11) 0.056(2) Uani 0.342(9) 1 d D U P A 2
H5_2 H 0.4441 0.1917 -0.0141 0.067 Uiso 0.342(9) 1 calc R U P A 2
C6_2 C 0.3010(12) 0.2528(7) -0.0252(11) 0.0521(19) Uani 0.342(9) 1 d D U P A 2
H6_2 H 0.3364 0.2959 -0.0248 0.063 Uiso 0.342(9) 1 calc R U P A 2
C7_2 C 0.1911(11) 0.2495(6) -0.0319(11) 0.0502(19) Uani 0.342(9) 1 d D U P A 2
H7_2 H 0.1487 0.2909 -0.0405 0.060 Uiso 0.342(9) 1 calc R U P A 2
C1_1 C 0.0364(5) 0.1432(4) -0.0132(6) 0.0573(15) Uani 0.658(9) 1 d D U P A 1
H1A_1 H -0.0313 0.1614 -0.0747 0.086 Uiso 0.658(9) 1 calc R U P A 1
H1B_1 H 0.0311 0.1550 0.0597 0.086 Uiso 0.658(9) 1 calc R U P A 1
H1C_1 H 0.0386 0.0936 -0.0202 0.086 Uiso 0.658(9) 1 calc R U P A 1
C2_1 C 0.1426(5) 0.1728(3) -0.0199(5) 0.0365(10) Uani 0.658(9) 1 d D U P A 1
C3_1 C 0.2392(5) 0.1335(2) -0.0081(4) 0.0324(9) Uani 0.658(9) 1 d D U P A 1
H3_1 H 0.2364 0.0858 0.0032 0.039 Uiso 0.658(9) 1 calc R U P A 1
C4_1 C 0.3402(5) 0.1620(3) -0.0125(4) 0.0380(10) Uani 0.658(9) 1 d D U P A 1
H4_1 H 0.4052 0.1335 -0.0032 0.046 Uiso 0.658(9) 1 calc R U P A 1
C5_1 C 0.3474(5) 0.2297(3) -0.0298(4) 0.0392(11) Uani 0.658(9) 1 d D U P A 1
H5_1 H 0.4155 0.2488 -0.0355 0.047 Uiso 0.658(9) 1 calc R U P A 1
C6_1 C 0.2522(5) 0.2705(3) -0.0390(4) 0.0414(11) Uani 0.658(9) 1 d D U P A 1
H6_1 H 0.2576 0.3181 -0.0496 0.050 Uiso 0.658(9) 1 calc R U P A 1
C7_1 C 0.1490(5) 0.2447(3) -0.0335(4) 0.0369(10) Uani 0.658(9) 1 d D U P A 1
H7_1 H 0.0859 0.2738 -0.0385 0.044 Uiso 0.658(9) 1 calc R U P A 1
Ca1 Ca 0.56692(4) 0.50141(2) 0.54324(3) 0.01666(9) Uani 1 1 d . . . . .
C1 C 0.3563(2) 0.44783(13) 0.6453(2) 0.0228(5) Uani 1 1 d . . . . .
Ca2 Ca 0.72072(3) 0.46324(2) 0.37393(3) 0.01698(9) Uani 1 1 d . . . . .
C2 C 0.2391(2) 0.4608(2) 0.5471(2) 0.0357(6) Uani 1 1 d . . . . .
H2A H 0.1761 0.4602 0.5764 0.054 Uiso 1 1 calc R U . . .
H2B H 0.2258 0.4250 0.4899 0.054 Uiso 1 1 calc R U . . .
H2C H 0.2413 0.5053 0.5129 0.054 Uiso 1 1 calc R U . . .
O1 O 0.44680(13) 0.46394(9) 0.60937(14) 0.0218(3) Uani 1 1 d . . . . .
O2 O 0.76224(15) 0.39220(9) 0.27061(14) 0.0222(3) Uani 1 1 d . . . . .
O3 O 0.54752(13) 0.51124(9) 0.35987(13) 0.0186(3) Uani 1 1 d . . . . .
C3 C 0.3614(2) 0.36865(15) 0.6739(2) 0.0299(5) Uani 1 1 d . . . . .
O4 O 0.73542(13) 0.45199(9) 0.55882(14) 0.0215(3) Uani 1 1 d . . . . .
C4 C 0.2469(3) 0.3381(2) 0.6758(3) 0.0479(8) Uani 1 1 d . . . . .
H4A H 0.2574 0.2892 0.6924 0.072 Uiso 1 1 calc R U . . .
H4B H 0.1849 0.3448 0.6019 0.072 Uiso 1 1 calc R U . . .
H4C H 0.2260 0.3608 0.7343 0.072 Uiso 1 1 calc R U . . .
O5 O 0.84491(15) 0.56044(9) 0.38112(16) 0.0258(4) Uani 1 1 d . . . . .
C5 C 0.4579(3) 0.34911(17) 0.7860(3) 0.0378(7) Uani 1 1 d . . . . .
H5A H 0.4633 0.2994 0.7925 0.057 Uiso 1 1 calc R U . . .
H5B H 0.4398 0.3678 0.8492 0.057 Uiso 1 1 calc R U . . .
H5C H 0.5321 0.3677 0.7879 0.057 Uiso 1 1 calc R U . . .
O6 O 0.62785(19) 0.61544(10) 0.60845(16) 0.0325(4) Uani 1 1 d . . . . .
C6 C 0.3867(3) 0.32972(16) 0.5809(3) 0.0402(7) Uani 1 1 d . . . . .
H6A H 0.3873 0.2806 0.5955 0.060 Uiso 1 1 calc R U . . .
H6B H 0.4626 0.3436 0.5805 0.060 Uiso 1 1 calc R U . . .
H6C H 0.3265 0.3400 0.5073 0.060 Uiso 1 1 calc R U . . .
C7 C 0.3648(2) 0.49873(17) 0.7461(2) 0.0333(6) Uani 1 1 d . . . . .
C9 C 0.3301(4) 0.56985(19) 0.6960(4) 0.0577(10) Uani 1 1 d . . . . .
H9A H 0.3456 0.6031 0.7574 0.087 Uiso 1 1 calc R U . . .
H9B H 0.2472 0.5703 0.6491 0.087 Uiso 1 1 calc R U . . .
H9C H 0.3754 0.5818 0.6495 0.087 Uiso 1 1 calc R U . . .
C8 C 0.4902(3) 0.5044(2) 0.8336(2) 0.0429(7) Uani 1 1 d . . . . .
H8A H 0.4937 0.5404 0.8882 0.064 Uiso 1 1 calc R U . . .
H8B H 0.5432 0.5155 0.7947 0.064 Uiso 1 1 calc R U . . .
H8C H 0.5132 0.4609 0.8734 0.064 Uiso 1 1 calc R U . . .
C10 C 0.2847(3) 0.4807(2) 0.8110(3) 0.0517(10) Uani 1 1 d . . . . .
H10A H 0.2864 0.5178 0.8632 0.077 Uiso 1 1 calc R U . . .
H10B H 0.3118 0.4385 0.8538 0.077 Uiso 1 1 calc R U . . .
H10C H 0.2051 0.4745 0.7571 0.077 Uiso 1 1 calc R U . . .
C11 C 0.8317(2) 0.41550(14) 0.6336(2) 0.0244(5) Uani 1 1 d . . . . .
C13 C 0.7915(2) 0.34051(15) 0.6494(2) 0.0316(6) Uani 1 1 d . . . . .
C12 C 0.9218(2) 0.40863(17) 0.5756(2) 0.0325(6) Uani 1 1 d . . . . .
H12A H 0.9954 0.3918 0.6305 0.049 Uiso 1 1 calc R U . . .
H12B H 0.9342 0.4533 0.5472 0.049 Uiso 1 1 calc R U . . .
H12C H 0.8927 0.3765 0.5123 0.049 Uiso 1 1 calc R U . . .
C15 C 0.8918(3) 0.28820(18) 0.6896(3) 0.0475(8) Uani 1 1 d . . . . .
H15A H 0.8618 0.2441 0.7025 0.071 Uiso 1 1 calc R U . . .
H15B H 0.9513 0.3042 0.7601 0.071 Uiso 1 1 calc R U . . .
H15C H 0.9259 0.2832 0.6315 0.071 Uiso 1 1 calc R U . . .
C14 C 0.7073(3) 0.31417(17) 0.5337(3) 0.0424(7) Uani 1 1 d . . . . .
H14A H 0.6870 0.2666 0.5412 0.064 Uiso 1 1 calc R U . . .
H14B H 0.7448 0.3171 0.4781 0.064 Uiso 1 1 calc R U . . .
H14C H 0.6367 0.3421 0.5086 0.064 Uiso 1 1 calc R U . . .
C16 C 0.7237(3) 0.3358(2) 0.7290(3) 0.0436(8) Uani 1 1 d . . . . .
H16A H 0.6934 0.2895 0.7268 0.065 Uiso 1 1 calc R U . . .
H16B H 0.6591 0.3683 0.7047 0.065 Uiso 1 1 calc R U . . .
H16C H 0.7756 0.3467 0.8064 0.065 Uiso 1 1 calc R U . . .
C17 C 0.8889(2) 0.45964(17) 0.7453(2) 0.0309(5) Uani 1 1 d . . . . .
C19 C 0.7977(3) 0.48787(18) 0.7910(2) 0.0415(8) Uani 1 1 d . . . . .
H19A H 0.8373 0.5091 0.8649 0.062 Uiso 1 1 calc R U . . .
H19B H 0.7486 0.4505 0.7987 0.062 Uiso 1 1 calc R U . . .
H19C H 0.7493 0.5219 0.7381 0.062 Uiso 1 1 calc R U . . .
C18 C 0.9837(3) 0.4224(2) 0.8428(3) 0.0401(7) Uani 1 1 d . . . . .
H18A H 1.0240 0.4551 0.9026 0.060 Uiso 1 1 calc R U . . .
H18B H 1.0395 0.4015 0.8143 0.060 Uiso 1 1 calc R U . . .
H18C H 0.9478 0.3870 0.8735 0.060 Uiso 1 1 calc R U . . .
C23 C 0.3914(2) 0.58993(14) 0.2579(2) 0.0270(5) Uani 1 1 d . . . . .
C22 C 0.5117(2) 0.52735(15) 0.1626(2) 0.0282(5) Uani 1 1 d . . . . .
H22A H 0.4521 0.5404 0.0901 0.042 Uiso 1 1 calc R U . . .
H22B H 0.5460 0.4836 0.1541 0.042 Uiso 1 1 calc R U . . .
H22C H 0.5724 0.5624 0.1863 0.042 Uiso 1 1 calc R U . . .
C21 C 0.4555(2) 0.52033(13) 0.2537(2) 0.0220(5) Uani 1 1 d . . . . .
C20 C 0.9469(3) 0.52320(18) 0.7180(3) 0.0438(8) Uani 1 1 d . . . . .
H20A H 0.9700 0.5544 0.7827 0.066 Uiso 1 1 calc R U . . .
H20B H 0.8919 0.5462 0.6514 0.066 Uiso 1 1 calc R U . . .
H20C H 1.0157 0.5094 0.7025 0.066 Uiso 1 1 calc R U . . .
C24 C 0.4690(3) 0.65076(16) 0.2541(3) 0.0410(7) Uani 1 1 d . . . . .
H24A H 0.4368 0.6928 0.2723 0.061 Uiso 1 1 calc R U . . .
H24B H 0.4717 0.6544 0.1782 0.061 Uiso 1 1 calc R U . . .
H24C H 0.5476 0.6436 0.3094 0.061 Uiso 1 1 calc R U . . .
C25 C 0.3697(3) 0.59830(17) 0.3680(3) 0.0405(7) Uani 1 1 d . . . . .
H25A H 0.3131 0.6349 0.3593 0.061 Uiso 1 1 calc R U . . .
H25B H 0.4427 0.6099 0.4294 0.061 Uiso 1 1 calc R U . . .
H25C H 0.3393 0.5556 0.3860 0.061 Uiso 1 1 calc R U . . .
C26 C 0.2755(3) 0.60097(19) 0.1579(3) 0.0469(8) Uani 1 1 d . . . . .
H26A H 0.2485 0.6477 0.1599 0.070 Uiso 1 1 calc R U . . .
H26B H 0.2174 0.5689 0.1639 0.070 Uiso 1 1 calc R U . . .
H26C H 0.2870 0.5933 0.0866 0.070 Uiso 1 1 calc R U . . .
C27 C 0.3781(2) 0.45303(13) 0.2255(2) 0.0245(5) Uani 1 1 d . . . . .
C28 C 0.3002(2) 0.44481(17) 0.2944(3) 0.0363(6) Uani 1 1 d . . . . .
H28A H 0.2622 0.4001 0.2787 0.054 Uiso 1 1 calc R U . . .
H28B H 0.2411 0.4807 0.2735 0.054 Uiso 1 1 calc R U . . .
H28C H 0.3474 0.4483 0.3752 0.054 Uiso 1 1 calc R U . . .
C29 C 0.3031(3) 0.4446(2) 0.1007(3) 0.0462(8) Uani 1 1 d . . . . .
H29A H 0.2577 0.4025 0.0902 0.069 Uiso 1 1 calc R U . . .
H29B H 0.3530 0.4424 0.0562 0.069 Uiso 1 1 calc R U . . .
H29C H 0.2503 0.4836 0.0756 0.069 Uiso 1 1 calc R U . . .
C30 C 0.4601(3) 0.39089(16) 0.2576(3) 0.0371(6) Uani 1 1 d . . . . .
H30A H 0.4155 0.3493 0.2281 0.056 Uiso 1 1 calc R U . . .
H30B H 0.4968 0.3879 0.3401 0.056 Uiso 1 1 calc R U . . .
H30C H 0.5201 0.3961 0.2250 0.056 Uiso 1 1 calc R U . . .
C40 C 0.9585(3) 0.33442(18) 0.1155(3) 0.0388(7) Uani 1 1 d . . . . .
H40A H 0.9746 0.2880 0.1459 0.058 Uiso 1 1 calc R U . . .
H40B H 1.0304 0.3551 0.1150 0.058 Uiso 1 1 calc R U . . .
H40C H 0.9011 0.3328 0.0382 0.058 Uiso 1 1 calc R U . . .
C39 C 0.9059(3) 0.45181(16) 0.1502(3) 0.0396(7) Uani 1 1 d . . . . .
H39A H 0.8676 0.4800 0.1899 0.059 Uiso 1 1 calc R U . . .
H39B H 0.8620 0.4542 0.0685 0.059 Uiso 1 1 calc R U . . .
H39C H 0.9850 0.4686 0.1667 0.059 Uiso 1 1 calc R U . . .
C38 C 1.0010(2) 0.37506(16) 0.3113(2) 0.0298(5) Uani 1 1 d . . . . .
H38A H 0.9698 0.3981 0.3625 0.045 Uiso 1 1 calc R U . . .
H38B H 1.0721 0.3982 0.3137 0.045 Uiso 1 1 calc R U . . .
H38C H 1.0187 0.3275 0.3350 0.045 Uiso 1 1 calc R U . . .
C37 C 0.9107(2) 0.37729(14) 0.1901(2) 0.0267(5) Uani 1 1 d . . . . .
C36 C 0.8566(3) 0.24382(17) 0.3006(3) 0.0452(8) Uani 1 1 d . . . . .
H36A H 0.8713 0.2723 0.3678 0.068 Uiso 1 1 calc R U . . .
H36B H 0.9281 0.2394 0.2849 0.068 Uiso 1 1 calc R U . . .
H36C H 0.8307 0.1986 0.3141 0.068 Uiso 1 1 calc R U . . .
C35 C 0.7473(4) 0.2330(2) 0.0929(4) 0.0601(11) Uani 1 1 d . . . . .
H35A H 0.6796 0.2491 0.0293 0.090 Uiso 1 1 calc R U . . .
H35B H 0.7358 0.1851 0.1085 0.090 Uiso 1 1 calc R U . . .
H35C H 0.8169 0.2370 0.0739 0.090 Uiso 1 1 calc R U . . .
C34 C 0.6476(3) 0.26847(17) 0.2204(4) 0.0473(9) Uani 1 1 d . . . . .
H34A H 0.5835 0.2880 0.1567 0.071 Uiso 1 1 calc R U . . .
H34B H 0.6538 0.2922 0.2902 0.071 Uiso 1 1 calc R U . . .
H34C H 0.6327 0.2200 0.2275 0.071 Uiso 1 1 calc R U . . .
C33 C 0.7624(3) 0.27672(15) 0.1995(3) 0.0372(7) Uani 1 1 d . . . . .
C32 C 0.6935(3) 0.3795(2) 0.0706(2) 0.0424(7) Uani 1 1 d . . . . .
H32A H 0.7178 0.3637 0.0095 0.064 Uiso 1 1 calc R U . . .
H32B H 0.6883 0.4293 0.0688 0.064 Uiso 1 1 calc R U . . .
H32C H 0.6174 0.3600 0.0605 0.064 Uiso 1 1 calc R U . . .
C31 C 0.7834(2) 0.35633(13) 0.1857(2) 0.0250(5) Uani 1 1 d . . . . .
C41 C 0.6059(5) 0.6576(2) 0.6926(4) 0.0646(12) Uani 1 1 d . . . . .
H41A H 0.6269 0.6330 0.7654 0.077 Uiso 1 1 calc R U . . .
H41B H 0.5230 0.6708 0.6667 0.077 Uiso 1 1 calc R U . . .
C42 C 0.6822(5) 0.71997(18) 0.7052(3) 0.0658(13) Uani 1 1 d . . . . .
H42A H 0.6367 0.7585 0.6602 0.079 Uiso 1 1 calc R U . . .
H42B H 0.7171 0.7341 0.7855 0.079 Uiso 1 1 calc R U . . .
C43 C 0.7737(4) 0.6982(2) 0.6622(4) 0.0677(13) Uani 1 1 d . . . . .
H43A H 0.8378 0.6742 0.7214 0.081 Uiso 1 1 calc R U . . .
H43B H 0.8054 0.7376 0.6342 0.081 Uiso 1 1 calc R U . . .
C44 C 0.7074(3) 0.65092(16) 0.5674(3) 0.0407(7) Uani 1 1 d . . . . .
H44A H 0.6644 0.6768 0.4978 0.049 Uiso 1 1 calc R U . . .
H44B H 0.7604 0.6184 0.5512 0.049 Uiso 1 1 calc R U . . .
C48 C 0.9719(2) 0.55972(16) 0.4224(3) 0.0367(6) Uani 1 1 d . . . . .
H48A H 1.0003 0.5154 0.4058 0.044 Uiso 1 1 calc R U . . .
H48B H 1.0050 0.5676 0.5051 0.044 Uiso 1 1 calc R U . . .
C47 C 1.0055(3) 0.61641(18) 0.3608(3) 0.0437(8) Uani 1 1 d . . . . .
H47A H 1.0081 0.6004 0.2879 0.052 Uiso 1 1 calc R U . . .
H47B H 1.0819 0.6359 0.4072 0.052 Uiso 1 1 calc R U . . .
C46 C 0.9094(3) 0.66747(16) 0.3425(3) 0.0427(7) Uani 1 1 d . . . . .
H46A H 0.9006 0.6975 0.2772 0.051 Uiso 1 1 calc R U . . .
H46B H 0.9235 0.6959 0.4107 0.051 Uiso 1 1 calc R U . . .
C45 C 0.8042(2) 0.62239(17) 0.3194(3) 0.0405(7) Uani 1 1 d . . . . .
H45A H 0.7466 0.6449 0.3450 0.049 Uiso 1 1 calc R U . . .
H45B H 0.7672 0.6128 0.2374 0.049 Uiso 1 1 calc R U . . .

loop_
_atom_site_aniso_label
_atom_site_aniso_U_11
_atom_site_aniso_U_22
_atom_site_aniso_U_33
_atom_site_aniso_U_23
_atom_site_aniso_U_13
_atom_site_aniso_U_12
C1_2 0.055(2) 0.054(3) 0.057(4) -0.005(2) 0.022(3) -0.0019(16)
C2_2 0.053(2) 0.051(2) 0.051(3) 0.0000(14) 0.0186(15) -0.0007(10)
C3_2 0.055(2) 0.052(2) 0.051(2) 0.0001(14) 0.0189(15) 0.0011(11)
C4_2 0.056(2) 0.055(2) 0.057(2) -0.0003(14) 0.0201(15) 0.0014(12)
C5_2 0.055(2) 0.055(2) 0.056(3) -0.0016(14) 0.0199(15) 0.0008(10)
C6_2 0.052(2) 0.054(2) 0.051(2) -0.0011(14) 0.0194(15) -0.0005(11)
C7_2 0.052(2) 0.051(2) 0.047(2) 0.0002(13) 0.0177(15) -0.0002(11)
C1_1 0.0443(18) 0.065(3) 0.063(3) 0.004(2) 0.0203(19) -0.0073(16)
C2_1 0.0383(13) 0.0371(14) 0.0332(16) -0.0005(11) 0.0119(11) 0.0025(9)
C3_1 0.0374(13) 0.0302(13) 0.0293(15) 0.0019(11) 0.0119(11) 0.0007(9)
C4_1 0.0392(13) 0.0384(14) 0.0364(15) 0.0044(11) 0.0140(11) -0.0030(10)
C5_1 0.0417(14) 0.0383(15) 0.0362(16) 0.0035(11) 0.0127(12) -0.0033(10)
C6_1 0.0458(15) 0.0390(14) 0.0373(16) -0.0018(11) 0.0127(12) -0.0005(9)
C7_1 0.0414(13) 0.0354(13) 0.0302(15) 0.0020(11) 0.0087(12) 0.0062(10)
Ca1 0.01385(18) 0.0197(2) 0.01681(19) 0.00107(16) 0.00608(15) 0.00249(15)
C1 0.0182(10) 0.0298(13) 0.0213(10) 0.0008(9) 0.0085(9) 0.0031(9)
Ca2 0.01409(18) 0.0201(2) 0.01770(19) 0.00221(16) 0.00692(15) 0.00120(16)
C2 0.0193(11) 0.0605(18) 0.0276(12) 0.0101(13) 0.0091(9) 0.0067(13)
O1 0.0185(7) 0.0259(8) 0.0242(8) -0.0007(7) 0.0117(6) 0.0002(7)
O2 0.0210(8) 0.0237(8) 0.0232(8) -0.0024(6) 0.0096(7) -0.0004(6)
O3 0.0139(7) 0.0235(8) 0.0163(7) 0.0018(6) 0.0031(6) 0.0032(6)
C3 0.0258(12) 0.0317(13) 0.0315(13) 0.0024(10) 0.0095(10) -0.0069(10)
O4 0.0145(7) 0.0310(9) 0.0185(7) 0.0062(7) 0.0053(6) 0.0058(6)
C4 0.0356(16) 0.057(2) 0.0495(19) 0.0057(16) 0.0135(14) -0.0184(15)
O5 0.0191(8) 0.0244(9) 0.0336(9) 0.0048(7) 0.0094(7) -0.0024(6)
C5 0.0337(15) 0.0437(17) 0.0367(15) 0.0131(13) 0.0137(12) 0.0066(12)
O6 0.0463(11) 0.0239(9) 0.0242(9) -0.0028(7) 0.0091(8) -0.0034(8)
C6 0.0437(17) 0.0291(14) 0.0439(17) -0.0093(12) 0.0114(14) -0.0061(12)
C7 0.0365(14) 0.0392(14) 0.0302(13) -0.0044(12) 0.0191(11) 0.0068(13)
C9 0.077(3) 0.0364(18) 0.070(3) -0.0013(17) 0.039(2) 0.0210(18)
C8 0.0497(17) 0.0482(17) 0.0289(13) -0.0127(14) 0.0121(12) -0.0068(15)
C10 0.0510(19) 0.075(3) 0.0428(17) -0.0010(16) 0.0340(16) 0.0117(17)
C11 0.0160(10) 0.0363(13) 0.0219(11) 0.0072(10) 0.0080(9) 0.0072(9)
C13 0.0307(13) 0.0336(14) 0.0314(13) 0.0120(11) 0.0125(11) 0.0102(11)
C12 0.0213(12) 0.0510(17) 0.0288(13) 0.0127(12) 0.0135(10) 0.0132(11)
C15 0.0488(19) 0.0412(18) 0.0505(19) 0.0160(15) 0.0158(16) 0.0209(15)
C14 0.0484(18) 0.0315(15) 0.0407(16) 0.0042(12) 0.0085(14) 0.0026(13)
C16 0.0367(16) 0.056(2) 0.0412(17) 0.0194(15) 0.0184(13) -0.0001(14)
C17 0.0232(11) 0.0444(15) 0.0221(11) 0.0065(11) 0.0046(9) 0.0071(12)
C19 0.0401(16) 0.058(2) 0.0244(12) -0.0016(12) 0.0090(12) 0.0183(14)
C18 0.0244(13) 0.061(2) 0.0266(13) 0.0106(13) -0.0001(11) 0.0077(13)
C23 0.0197(11) 0.0261(12) 0.0309(12) 0.0063(10) 0.0041(9) 0.0042(9)
C22 0.0244(12) 0.0392(14) 0.0197(11) 0.0029(10) 0.0064(9) -0.0045(10)
C21 0.0168(10) 0.0269(12) 0.0192(10) 0.0050(8) 0.0030(8) 0.0001(8)
C20 0.0347(16) 0.0453(18) 0.0395(16) 0.0038(13) -0.0002(13) -0.0043(13)
C24 0.0351(15) 0.0267(14) 0.0547(19) 0.0049(13) 0.0090(14) -0.0002(12)
C25 0.0367(15) 0.0393(16) 0.0482(17) 0.0029(14) 0.0188(14) 0.0135(13)
C26 0.0338(15) 0.0454(18) 0.0469(18) 0.0103(15) -0.0025(13) 0.0114(14)
C27 0.0193(10) 0.0298(13) 0.0231(11) 0.0013(9) 0.0065(9) -0.0047(9)
C28 0.0272(13) 0.0432(17) 0.0404(15) -0.0007(12) 0.0147(12) -0.0087(11)
C29 0.0435(17) 0.054(2) 0.0318(14) -0.0015(13) 0.0029(13) -0.0166(15)
C30 0.0343(15) 0.0313(14) 0.0472(17) -0.0035(12) 0.0167(13) -0.0024(11)
C40 0.0417(16) 0.0493(18) 0.0327(14) -0.0036(13) 0.0222(13) 0.0051(13)
C39 0.0531(18) 0.0383(17) 0.0361(14) 0.0063(12) 0.0266(14) 0.0009(13)
C38 0.0210(11) 0.0407(15) 0.0293(13) -0.0027(11) 0.0110(10) -0.0015(10)
C37 0.0262(12) 0.0333(13) 0.0235(11) 0.0004(10) 0.0126(10) 0.0011(10)
C36 0.0425(17) 0.0289(14) 0.071(2) 0.0086(15) 0.0291(17) 0.0067(13)
C35 0.050(2) 0.050(2) 0.085(3) -0.040(2) 0.031(2) -0.0098(17)
C34 0.0378(16) 0.0306(15) 0.080(3) -0.0195(16) 0.0298(17) -0.0117(13)
C33 0.0326(14) 0.0252(13) 0.0566(19) -0.0127(12) 0.0198(14) -0.0031(11)
C32 0.0344(15) 0.059(2) 0.0252(13) -0.0086(13) 0.0005(11) 0.0138(14)
C31 0.0229(11) 0.0267(12) 0.0242(11) -0.0058(9) 0.0071(9) 0.0012(9)
C41 0.116(4) 0.0399(19) 0.047(2) -0.0120(16) 0.042(2) 0.002(2)
C42 0.109(4) 0.0287(16) 0.0360(17) -0.0110(14) -0.001(2) 0.001(2)
C43 0.066(3) 0.040(2) 0.065(3) -0.0014(18) -0.014(2) -0.0181(19)
C44 0.0382(16) 0.0302(14) 0.0461(17) 0.0041(12) 0.0065(13) -0.0045(12)
C48 0.0229(12) 0.0342(15) 0.0513(18) 0.0090(13) 0.0116(12) -0.0015(11)
C47 0.0314(15) 0.0431(17) 0.060(2) 0.0169(15) 0.0215(14) 0.0004(13)
C46 0.0336(15) 0.0329(15) 0.060(2) 0.0151(14) 0.0148(14) -0.0008(12)
C45 0.0231(13) 0.0419(17) 0.0519(18) 0.0231(14) 0.0082(12) 0.0025(12)

loop_
_atom_type_symbol
_atom_type_description
_atom_type_scat_dispersion_real
_atom_type_scat_dispersion_imag
_atom_type_scat_source
C C 0.0033 0.0016 'International Tables Vol C Tables 4.2.6.8 and 6.1.1.4'
H H 0.0000 0.0000 'International Tables Vol C Tables 4.2.6.8 and 6.1.1.4'
O O 0.0106 0.0060 'International Tables Vol C Tables 4.2.6.8 and 6.1.1.4'
Ca Ca 0.2262 0.3064 'International Tables Vol C Tables 4.2.6.8 and 6.1.1.4'

loop_
_geom_angle_atom_site_label_1
_geom_angle_atom_site_label_2
_geom_angle_atom_site_label_3
_geom_angle
C2_2 C1_2 H1A_2 109.5
C2_2 C1_2 H1B_2 109.5
H1A_2 C1_2 H1B_2 109.5
C2_2 C1_2 H1C_2 109.5
H1A_2 C1_2 H1C_2 109.5
H1B_2 C1_2 H1C_2 109.5
C7_2 C2_2 C3_2 116.7(12)
C7_2 C2_2 C1_2 126.8(12)
C3_2 C2_2 C1_2 116.4(11)
C4_2 C3_2 C2_2 118.7(12)
C4_2 C3_2 H3_2 120.6
C2_2 C3_2 H3_2 120.6
C3_2 C4_2 C5_2 125.6(12)
C3_2 C4_2 H4_2 117.2
C5_2 C4_2 H4_2 117.2
C4_2 C5_2 C6_2 115.2(11)
C4_2 C5_2 H5_2 122.4
C6_2 C5_2 H5_2 122.4
C7_2 C6_2 C5_2 119.9(11)
C7_2 C6_2 H6_2 120.0
C5_2 C6_2 H6_2 120.0
C6_2 C7_2 C2_2 123.6(12)
C6_2 C7_2 H7_2 118.2
C2_2 C7_2 H7_2 118.2
C2_1 C1_1 H1A_1 109.5
C2_1 C1_1 H1B_1 109.5
H1A_1 C1_1 H1B_1 109.5
C2_1 C1_1 H1C_1 109.5
H1A_1 C1_1 H1C_1 109.5
H1B_1 C1_1 H1C_1 109.5
C3_1 C2_1 C7_1 118.7(5)
C3_1 C2_1 C1_1 122.1(5)
C7_1 C2_1 C1_1 119.2(5)
C2_1 C3_1 C4_1 121.8(5)
C2_1 C3_1 H3_1 119.1
C4_1 C3_1 H3_1 119.1
C5_1 C4_1 C3_1 120.9(5)
C5_1 C4_1 H4_1 119.5
C3_1 C4_1 H4_1 119.5
C4_1 C5_1 C6_1 118.3(5)
C4_1 C5_1 H5_1 120.9
C6_1 C5_1 H5_1 120.9
C5_1 C6_1 C7_1 123.2(5)
C5_1 C6_1 H6_1 118.4
C7_1 C6_1 H6_1 118.4
C6_1 C7_1 C2_1 117.1(5)
C6_1 C7_1 H7_1 121.5
C2_1 C7_1 H7_1 121.5
O1 Ca1 O4 126.01(7)
O1 Ca1 O3 128.42(6)
O4 Ca1 O3 82.64(6)
O1 Ca1 O6 111.55(7)
O4 Ca1 O6 101.97(7)
O3 Ca1 O6 100.19(6)
O1 Ca1 Ca2 144.42(5)
O4 Ca1 Ca2 41.44(4)
O3 Ca1 Ca2 41.21(4)
O6 Ca1 Ca2 104.02(5)
O1 C1 C2 109.09(19)
O1 C1 C3 109.11(19)
C2 C1 C3 106.9(2)
O1 C1 C7 107.3(2)
C2 C1 C7 108.1(2)
C3 C1 C7 116.2(2)
O2 Ca2 O3 131.32(6)
O2 Ca2 O4 128.91(7)
O3 Ca2 O4 80.81(6)
O2 Ca2 O5 104.33(7)
O3 Ca2 O5 103.99(6)
O4 Ca2 O5 102.99(6)
O2 Ca2 C12 88.89(8)
O3 Ca2 C12 131.72(6)
O4 Ca2 C12 51.03(6)
O5 Ca2 C12 86.19(8)
O2 Ca2 C11 109.71(7)
O3 Ca2 C11 103.65(6)
O4 Ca2 C11 22.96(6)
O5 Ca2 C11 99.41(7)
C12 Ca2 C11 28.56(6)
O2 Ca2 C22 92.49(7)
O3 Ca2 C22 48.06(6)
O4 Ca2 C22 128.87(6)
O5 Ca2 C22 91.64(7)
C12 Ca2 C22 177.66(9)
C11 Ca2 C22 151.59(6)
O2 Ca2 Ca1 148.54(5)
O3 Ca2 Ca1 40.64(4)
O4 Ca2 Ca1 40.19(4)
O5 Ca2 Ca1 107.06(5)
C12 Ca2 Ca1 91.12(5)
C11 Ca2 Ca1 63.09(4)
C22 Ca2 Ca1 88.69(5)
C1 C2 H2A 109.5
C1 C2 H2B 109.5
H2A C2 H2B 109.5
C1 C2 H2C 109.5
H2A C2 H2C 109.5
H2B C2 H2C 109.5
C1 O1 Ca1 170.99(16)
C31 O2 Ca2 167.89(16)
C21 O3 Ca1 137.17(14)
C21 O3 Ca2 121.87(14)
Ca1 O3 Ca2 98.16(6)
C6 C3 C5 106.4(3)
C6 C3 C4 105.4(3)
C5 C3 C4 107.1(2)
C6 C3 C1 108.2(2)
C5 C3 C1 114.1(2)
C4 C3 C1 115.0(3)
C11 O4 Ca1 143.61(14)
C11 O4 Ca2 117.75(13)
Ca1 O4 Ca2 98.37(6)
C3 C4 H4A 109.5
C3 C4 H4B 109.5
H4A C4 H4B 109.5
C3 C4 H4C 109.5
H4A C4 H4C 109.5
H4B C4 H4C 109.5
C45 O5 C48 108.7(2)
C45 O5 Ca2 123.63(15)
C48 O5 Ca2 125.98(16)
C3 C5 H5A 109.5
C3 C5 H5B 109.5
H5A C5 H5B 109.5
C3 C5 H5C 109.5
H5A C5 H5C 109.5
H5B C5 H5C 109.5
C44 O6 C41 109.0(3)
C44 O6 Ca1 119.37(18)
C41 O6 Ca1 131.5(2)
C3 C6 H6A 109.5
C3 C6 H6B 109.5
H6A C6 H6B 109.5
C3 C6 H6C 109.5
H6A C6 H6C 109.5
H6B C6 H6C 109.5
C9 C7 C10 107.1(3)
C9 C7 C8 106.8(3)
C10 C7 C8 107.7(3)
C9 C7 C1 108.2(2)
C10 C7 C1 114.8(3)
C8 C7 C1 112.1(2)
C7 C9 H9A 109.5
C7 C9 H9B 109.5
H9A C9 H9B 109.5
C7 C9 H9C 109.5
H9A C9 H9C 109.5
H9B C9 H9C 109.5
C7 C8 H8A 109.5
C7 C8 H8B 109.5
H8A C8 H8B 109.5
C7 C8 H8C 109.5
H8A C8 H8C 109.5
H8B C8 H8C 109.5
C7 C10 H10A 109.5
C7 C10 H10B 109.5
H10A C10 H10B 109.5
C7 C10 H10C 109.5
H10A C10 H10C 109.5
H10B C10 H10C 109.5
O4 C11 C12 107.48(19)
O4 C11 C13 109.1(2)
C12 C11 C13 107.0(2)
O4 C11 C17 108.2(2)
C12 C11 C17 108.0(2)
C13 C11 C17 116.6(2)
O4 C11 Ca2 39.29(9)
C12 C11 Ca2 69.46(13)
C13 C11 Ca2 111.33(16)
C17 C11 Ca2 129.85(17)
C16 C13 C14 105.4(3)
C16 C13 C15 108.0(2)
C14 C13 C15 105.8(3)
C16 C13 C11 114.3(3)
C14 C13 C11 108.8(2)
C15 C13 C11 113.9(2)
C11 C12 Ca2 81.98(13)
C11 C12 H12A 109.5
Ca2 C12 H12A 168.5
C11 C12 H12B 109.5
Ca2 C12 H12B 64.2
H12A C12 H12B 109.5
C11 C12 H12C 109.5
Ca2 C12 H12C 66.1
H12A C12 H12C 109.5
H12B C12 H12C 109.5
C13 C15 H15A 109.5
C13 C15 H15B 109.5
H15A C15 H15B 109.5
C13 C15 H15C 109.5
H15A C15 H15C 109.5
H15B C15 H15C 109.5
C13 C14 H14A 109.5
C13 C14 H14B 109.5
H14A C14 H14B 109.5
C13 C14 H14C 109.5
H14A C14 H14C 109.5
H14B C14 H14C 109.5
C13 C16 H16A 109.5
C13 C16 H16B 109.5
H16A C16 H16B 109.5
C13 C16 H16C 109.5
H16A C16 H16C 109.5
H16B C16 H16C 109.5
C20 C17 C18 106.5(2)
C20 C17 C19 105.0(3)
C18 C17 C19 108.2(2)
C20 C17 C11 109.3(2)
C18 C17 C11 114.7(3)
C19 C17 C11 112.5(2)
C17 C19 H19A 109.5
C17 C19 H19B 109.5
H19A C19 H19B 109.5
C17 C19 H19C 109.5
H19A C19 H19C 109.5
H19B C19 H19C 109.5
C17 C18 H18A 109.5
C17 C18 H18B 109.5
H18A C18 H18B 109.5
C17 C18 H18C 109.5
H18A C18 H18C 109.5
H18B C18 H18C 109.5
C25 C23 C24 105.4(3)
C25 C23 C26 108.4(3)
C24 C23 C26 105.5(2)
C25 C23 C21 112.3(2)
C24 C23 C21 109.9(2)
C26 C23 C21 114.7(2)
C21 C22 Ca2 77.72(13)
C21 C22 H22A 109.5
Ca2 C22 H22A 169.4
C21 C22 H22B 109.5
Ca2 C22 H22B 60.2
H22A C22 H22B 109.5
C21 C22 H22C 109.5
Ca2 C22 H22C 74.1
H22A C22 H22C 109.5
H22B C22 H22C 109.5
O3 C21 C22 107.12(19)
O3 C21 C23 108.21(19)
C22 C21 C23 108.2(2)
O3 C21 C27 108.45(18)
C22 C21 C27 107.5(2)
C23 C21 C27 117.0(2)
C17 C20 H20A 109.5
C17 C20 H20B 109.5
H20A C20 H20B 109.5
C17 C20 H20C 109.5
H20A C20 H20C 109.5
H20B C20 H20C 109.5
C23 C24 H24A 109.5
C23 C24 H24B 109.5
H24A C24 H24B 109.5
C23 C24 H24C 109.5
H24A C24 H24C 109.5
H24B C24 H24C 109.5
C23 C25 H25A 109.5
C23 C25 H25B 109.5
H25A C25 H25B 109.5
C23 C25 H25C 109.5
H25A C25 H25C 109.5
H25B C25 H25C 109.5
C23 C26 H26A 109.5
C23 C26 H26B 109.5
H26A C26 H26B 109.5
C23 C26 H26C 109.5
H26A C26 H26C 109.5
H26B C26 H26C 109.5
C29 C27 C28 108.2(2)
C29 C27 C30 106.3(3)
C28 C27 C30 104.9(2)
C29 C27 C21 114.3(2)
C28 C27 C21 114.3(2)
C30 C27 C21 108.17(19)
C27 C28 H28A 109.5
C27 C28 H28B 109.5
H28A C28 H28B 109.5
C27 C28 H28C 109.5
H28A C28 H28C 109.5
H28B C28 H28C 109.5
C27 C29 H29A 109.5
C27 C29 H29B 109.5
H29A C29 H29B 109.5
C27 C29 H29C 109.5
H29A C29 H29C 109.5
H29B C29 H29C 109.5
C27 C30 H30A 109.5
C27 C30 H30B 109.5
H30A C30 H30B 109.5
C27 C30 H30C 109.5
H30A C30 H30C 109.5
H30B C30 H30C 109.5
C37 C40 H40A 109.5
C37 C40 H40B 109.5
H40A C40 H40B 109.5
C37 C40 H40C 109.5
H40A C40 H40C 109.5
H40B C40 H40C 109.5
C37 C39 H39A 109.5
C37 C39 H39B 109.5
H39A C39 H39B 109.5
C37 C39 H39C 109.5
H39A C39 H39C 109.5
H39B C39 H39C 109.5
C37 C38 H38A 109.5
C37 C38 H38B 109.5
H38A C38 H38B 109.5
C37 C38 H38C 109.5
H38A C38 H38C 109.5
H38B C38 H38C 109.5
C38 C37 C40 107.4(2)
C38 C37 C39 106.4(2)
C40 C37 C39 107.0(2)
C38 C37 C31 111.8(2)
C40 C37 C31 115.6(2)
C39 C37 C31 108.2(2)
C33 C36 H36A 109.5
C33 C36 H36B 109.5
H36A C36 H36B 109.5
C33 C36 H36C 109.5
H36A C36 H36C 109.5
H36B C36 H36C 109.5
C33 C35 H35A 109.5
C33 C35 H35B 109.5
H35A C35 H35B 109.5
C33 C35 H35C 109.5
H35A C35 H35C 109.5
H35B C35 H35C 109.5
C33 C34 H34A 109.5
C33 C34 H34B 109.5
H34A C34 H34B 109.5
C33 C34 H34C 109.5
H34A C34 H34C 109.5
H34B C34 H34C 109.5
C36 C33 C34 106.1(3)
C36 C33 C35 108.1(3)
C34 C33 C35 105.5(3)
C36 C33 C31 113.6(2)
C34 C33 C31 108.4(2)
C35 C33 C31 114.6(3)
C31 C32 H32A 109.5
C31 C32 H32B 109.5
H32A C32 H32B 109.5
C31 C32 H32C 109.5
H32A C32 H32C 109.5
H32B C32 H32C 109.5
O2 C31 C32 108.1(2)
O2 C31 C33 108.9(2)
C32 C31 C33 107.5(2)
O2 C31 C37 107.68(19)
C32 C31 C37 108.3(2)
C33 C31 C37 116.1(2)
O6 C41 C42 105.1(3)
O6 C41 H41A 110.7
C42 C41 H41A 110.7
O6 C41 H41B 110.7
C42 C41 H41B 110.7
H41A C41 H41B 108.8
C43 C42 C41 104.9(3)
C43 C42 H42A 110.8
C41 C42 H42A 110.8
C43 C42 H42B 110.8
C41 C42 H42B 110.8
H42A C42 H42B 108.8
C42 C43 C44 101.9(3)
C42 C43 H43A 111.4
C44 C43 H43A 111.4
C42 C43 H43B 111.4
C44 C43 H43B 111.4
H43A C43 H43B 109.3
O6 C44 C43 104.6(3)
O6 C44 H44A 110.8
C43 C44 H44A 110.8
O6 C44 H44B 110.8
C43 C44 H44B 110.8
H44A C44 H44B 108.9
O5 C48 C47 105.8(2)
O5 C48 H48A 110.6
C47 C48 H48A 110.6
O5 C48 H48B 110.6
C47 C48 H48B 110.6
H48A C48 H48B 108.7
C48 C47 C46 102.6(3)
C48 C47 H47A 111.2
C46 C47 H47A 111.2
C48 C47 H47B 111.2
C46 C47 H47B 111.2
H47A C47 H47B 109.2
C47 C46 C45 102.5(3)
C47 C46 H46A 111.3
C45 C46 H46A 111.3
C47 C46 H46B 111.3
C45 C46 H46B 111.3
H46A C46 H46B 109.2
O5 C45 C46 106.5(2)
O5 C45 H45A 110.4
C46 C45 H45A 110.4
O5 C45 H45B 110.4
C46 C45 H45B 110.4
H45A C45 H45B 108.6

loop_
_geom_bond_atom_site_label_1
_geom_bond_atom_site_label_2
_geom_bond_distance
C1_2 C2_2 1.441(16)
C1_2 H1A_2 0.9800
C1_2 H1B_2 0.9800
C1_2 H1C_2 0.9800
C2_2 C7_2 1.396(14)
C2_2 C3_2 1.402(14)
C3_2 C4_2 1.351(14)
C3_2 H3_2 0.9500
C4_2 C5_2 1.367(14)
C4_2 H4_2 0.9500
C5_2 C6_2 1.432(14)
C5_2 H5_2 0.9500
C6_2 C7_2 1.334(14)
C6_2 H6_2 0.9500
C7_2 H7_2 0.9500
C1_1 C2_1 1.467(8)
C1_1 H1A_1 0.9800
C1_1 H1B_1 0.9800
C1_1 H1C_1 0.9800
C2_1 C3_1 1.384(7)
C2_1 C7_1 1.427(7)
C3_1 C4_1 1.388(7)
C3_1 H3_1 0.9500
C4_1 C5_1 1.355(7)
C4_1 H4_1 0.9500
C5_1 C6_1 1.394(7)
C5_1 H5_1 0.9500
C6_1 C7_1 1.400(7)
C6_1 H6_1 0.9500
C7_1 H7_1 0.9500
Ca1 O1 2.0914(16)
Ca1 O4 2.2421(16)
Ca1 O3 2.2615(16)
Ca1 O6 2.409(2)
Ca1 Ca2 3.4375(6)
C1 O1 1.392(3)
C1 C2 1.549(3)
C1 C3 1.591(4)
C1 C7 1.596(4)
Ca2 O2 2.1038(17)
Ca2 O3 2.2878(16)
Ca2 O4 2.2997(16)
Ca2 O5 2.4302(18)
Ca2 C12 3.039(3)
Ca2 C11 3.214(2)
Ca2 C22 3.224(3)
C2 H2A 0.9800
C2 H2B 0.9800
C2 H2C 0.9800
O2 C31 1.391(3)
O3 C21 1.422(3)
C3 C6 1.533(4)
C3 C5 1.535(4)
C3 C4 1.548(4)
O4 C11 1.416(3)
C4 H4A 0.9800
C4 H4B 0.9800
C4 H4C 0.9800
O5 C45 1.434(3)
O5 C48 1.463(3)
C5 H5A 0.9800
C5 H5B 0.9800
C5 H5C 0.9800
O6 C44 1.449(4)
O6 C41 1.454(4)
C6 H6A 0.9800
C6 H6B 0.9800
C6 H6C 0.9800
C7 C9 1.528(5)
C7 C10 1.545(4)
C7 C8 1.547(4)
C9 H9A 0.9800
C9 H9B 0.9800
C9 H9C 0.9800
C8 H8A 0.9800
C8 H8B 0.9800
C8 H8C 0.9800
C10 H10A 0.9800
C10 H10B 0.9800
C10 H10C 0.9800
C11 C12 1.552(3)
C11 C13 1.590(4)
C11 C17 1.591(4)
C13 C16 1.536(4)
C13 C14 1.546(5)
C13 C15 1.547(4)
C12 H12A 0.9800
C12 H12B 0.9800
C12 H12C 0.9800
C15 H15A 0.9800
C15 H15B 0.9800
C15 H15C 0.9800
C14 H14A 0.9800
C14 H14B 0.9800
C14 H14C 0.9800
C16 H16A 0.9800
C16 H16B 0.9800
C16 H16C 0.9800
C17 C20 1.541(5)
C17 C18 1.543(4)
C17 C19 1.549(4)
C19 H19A 0.9800
C19 H19B 0.9800
C19 H19C 0.9800
C18 H18A 0.9800
C18 H18B 0.9800
C18 H18C 0.9800
C23 C25 1.528(4)
C23 C24 1.543(4)
C23 C26 1.544(4)
C23 C21 1.590(4)
C22 C21 1.562(3)
C22 H22A 0.9800
C22 H22B 0.9800
C22 H22C 0.9800
C21 C27 1.593(3)
C20 H20A 0.9800
C20 H20B 0.9800
C20 H20C 0.9800
C24 H24A 0.9800
C24 H24B 0.9800
C24 H24C 0.9800
C25 H25A 0.9800
C25 H25B 0.9800
C25 H25C 0.9800
C26 H26A 0.9800
C26 H26B 0.9800
C26 H26C 0.9800
C27 C29 1.524(4)
C27 C28 1.530(4)
C27 C30 1.543(4)
C28 H28A 0.9800
C28 H28B 0.9800
C28 H28C 0.9800
C29 H29A 0.9800
C29 H29B 0.9800
C29 H29C 0.9800
C30 H30A 0.9800
C30 H30B 0.9800
C30 H30C 0.9800
C40 C37 1.539(4)
C40 H40A 0.9800
C40 H40B 0.9800
C40 H40C 0.9800
C39 C37 1.542(4)
C39 H39A 0.9800
C39 H39B 0.9800
C39 H39C 0.9800
C38 C37 1.537(4)
C38 H38A 0.9800
C38 H38B 0.9800
C38 H38C 0.9800
C37 C31 1.609(4)
C36 C33 1.526(5)
C36 H36A 0.9800
C36 H36B 0.9800
C36 H36C 0.9800
C35 C33 1.555(5)
C35 H35A 0.9800
C35 H35B 0.9800
C35 H35C 0.9800
C34 C33 1.548(4)
C34 H34A 0.9800
C34 H34B 0.9800
C34 H34C 0.9800
C33 C31 1.603(4)
C32 C31 1.546(4)
C32 H32A 0.9800
C32 H32B 0.9800
C32 H32C 0.9800
C41 C42 1.517(6)
C41 H41A 0.9900
C41 H41B 0.9900
C42 C43 1.489(7)
C42 H42A 0.9900
C42 H42B 0.9900
C43 C44 1.504(5)
C43 H43A 0.9900
C43 H43B 0.9900
C44 H44A 0.9900
C44 H44B 0.9900
C48 C47 1.504(4)
C48 H48A 0.9900
C48 H48B 0.9900
C47 C46 1.506(5)
C47 H47A 0.9900
C47 H47B 0.9900
C46 C45 1.511(4)
C46 H46A 0.9900
C46 H46B 0.9900
C45 H45A 0.9900
C45 H45B 0.9900

loop_
_geom_torsion_atom_site_label_1
_geom_torsion_atom_site_label_2
_geom_torsion_atom_site_label_3
_geom_torsion_atom_site_label_4
_geom_torsion
C7_2 C2_2 C3_2 C4_2 4.4(17)
C1_2 C2_2 C3_2 C4_2 -178.9(11)
C2_2 C3_2 C4_2 C5_2 -1(2)
C3_2 C4_2 C5_2 C6_2 -1(2)
C4_2 C5_2 C6_2 C7_2 -0.1(19)
C5_2 C6_2 C7_2 C2_2 4(2)
C3_2 C2_2 C7_2 C6_2 -5.7(19)
C1_2 C2_2 C7_2 C6_2 177.9(12)
C7_1 C2_1 C3_1 C4_1 -1.9(8)
C1_1 C2_1 C3_1 C4_1 -178.8(5)
C2_1 C3_1 C4_1 C5_1 -0.7(8)
C3_1 C4_1 C5_1 C6_1 2.3(7)
C4_1 C5_1 C6_1 C7_1 -1.3(8)
C5_1 C6_1 C7_1 C2_1 -1.2(8)
C3_1 C2_1 C7_1 C6_1 2.7(7)
C1_1 C2_1 C7_1 C6_1 179.8(5)
O1 C1 C3 C6 -42.8(3)
C2 C1 C3 C6 75.1(3)
C7 C1 C3 C6 -164.2(2)
O1 C1 C3 C5 75.4(3)
C2 C1 C3 C5 -166.8(2)
C7 C1 C3 C5 -46.0(3)
O1 C1 C3 C4 -160.3(2)
C2 C1 C3 C4 -42.5(3)
C7 C1 C3 C4 78.3(3)
O1 C1 C7 C9 70.7(3)
C2 C1 C7 C9 -46.8(3)
C3 C1 C7 C9 -166.9(3)
O1 C1 C7 C10 -169.8(2)
C2 C1 C7 C10 72.7(3)
C3 C1 C7 C10 -47.5(3)
O1 C1 C7 C8 -46.7(3)
C2 C1 C7 C8 -164.2(3)
C3 C1 C7 C8 75.7(3)
Ca1 O4 C11 C12 -172.6(2)
Ca2 O4 C11 C12 15.1(3)
Ca1 O4 C11 C13 71.7(3)
Ca2 O4 C11 C13 -100.66(18)
Ca1 O4 C11 C17 -56.2(3)
Ca2 O4 C11 C17 131.48(16)
Ca1 O4 C11 Ca2 172.3(3)
O4 C11 C13 C16 -77.2(3)
C12 C11 C13 C16 166.8(2)
C17 C11 C13 C16 45.8(3)
Ca2 C11 C13 C16 -119.1(2)
O4 C11 C13 C14 40.3(3)
C12 C11 C13 C14 -75.7(3)
C17 C11 C13 C14 163.3(2)
Ca2 C11 C13 C14 -1.6(3)
O4 C11 C13 C15 158.0(2)
C12 C11 C13 C15 42.0(3)
C17 C11 C13 C15 -79.0(3)
Ca2 C11 C13 C15 116.1(2)
O4 C11 C12 Ca2 -10.11(18)
C13 C11 C12 Ca2 106.94(17)
C17 C11 C12 Ca2 -126.70(18)
O4 C11 C17 C20 -69.3(3)
C12 C11 C17 C20 46.8(3)
C13 C11 C17 C20 167.3(2)
Ca2 C11 C17 C20 -31.1(3)
O4 C11 C17 C18 171.2(2)
C12 C11 C17 C18 -72.7(3)
C13 C11 C17 C18 47.8(3)
Ca2 C11 C17 C18 -150.65(19)
O4 C11 C17 C19 46.9(3)
C12 C11 C17 C19 163.0(2)
C13 C11 C17 C19 -76.5(3)
Ca2 C11 C17 C19 85.1(3)
Ca1 O3 C21 C22 176.33(16)
Ca2 O3 C21 C22 -27.3(2)
Ca1 O3 C21 C23 59.9(3)
Ca2 O3 C21 C23 -143.75(15)
Ca1 O3 C21 C27 -67.9(3)
Ca2 O3 C21 C27 88.5(2)
Ca2 C22 C21 O3 16.43(15)
Ca2 C22 C21 C23 132.88(17)
Ca2 C22 C21 C27 -99.95(16)
C25 C23 C21 O3 -44.7(3)
C24 C23 C21 O3 72.3(3)
C26 C23 C21 O3 -169.1(2)
C25 C23 C21 C22 -160.4(2)
C24 C23 C21 C22 -43.4(3)
C26 C23 C21 C22 75.2(3)
C25 C23 C21 C27 78.1(3)
C24 C23 C21 C27 -164.9(2)
C26 C23 C21 C27 -46.3(3)
O3 C21 C27 C29 -160.2(2)
C22 C21 C27 C29 -44.7(3)
C23 C21 C27 C29 77.2(3)
O3 C21 C27 C28 74.4(3)
C22 C21 C27 C28 -170.1(2)
C23 C21 C27 C28 -48.2(3)
O3 C21 C27 C30 -42.0(3)
C22 C21 C27 C30 73.5(2)
C23 C21 C27 C30 -164.6(2)
Ca2 O2 C31 C32 -34.9(8)
Ca2 O2 C31 C33 -151.3(7)
Ca2 O2 C31 C37 81.9(8)
C36 C33 C31 O2 -72.1(3)
C34 C33 C31 O2 45.5(3)
C35 C33 C31 O2 163.0(3)
C36 C33 C31 C32 171.0(3)
C34 C33 C31 C32 -71.3(3)
C35 C33 C31 C32 46.1(3)
C36 C33 C31 C37 49.6(3)
C34 C33 C31 C37 167.3(3)
C35 C33 C31 C37 -75.3(3)
C38 C37 C31 O2 47.2(3)
C40 C37 C31 O2 170.4(2)
C39 C37 C31 O2 -69.7(3)
C38 C37 C31 C32 163.9(2)
C40 C37 C31 C32 -72.9(3)
C39 C37 C31 C32 47.0(3)
C38 C37 C31 C33 -75.2(3)
C40 C37 C31 C33 48.0(3)
C39 C37 C31 C33 168.0(2)
C44 O6 C41 C42 -2.9(4)
Ca1 O6 C41 C42 172.4(2)
O6 C41 C42 C43 -20.8(4)
C41 C42 C43 C44 35.4(4)
C41 O6 C44 C43 25.2(4)
Ca1 O6 C44 C43 -150.7(2)
C42 C43 C44 O6 -37.2(4)
C45 O5 C48 C47 -12.6(4)
Ca2 O5 C48 C47 152.8(2)
O5 C48 C47 C46 31.0(4)
C48 C47 C46 C45 -36.9(4)
C48 O5 C45 C46 -11.2(4)
Ca2 O5 C45 C46 -177.0(2)
C47 C46 C45 O5 30.2(4)
